data_2105884
loop_
_publ_author_name
'Allan, David R.'
'Bailey, Daniel'
'Bird, Nigel'
'Blake, Alexander J.'
'Champness, Neil R.'
'Huang, Deguang'
'Keane, Conal P.'
'McMaster, Jonathan'
'Prior, Timothy J.'
'Tidey, Jeremiah P.'
'Schr\"oder, Martin'

_publ_section_title
;
 High-pressure studies of palladium and platinum thioether macrocyclic
 dihalide complexes
;
_journal_coeditor_code XK5015
_journal_issue 3
_journal_name_full 'Acta Crystallographica Section B'
_journal_page_first 469
_journal_page_last 486
_journal_paper_doi 10.1107/S2052520614008786
_journal_volume 70
_journal_year 2014
_chemical_formula_moiety 'C6 H12 Cl2 Pt S3'
_chemical_formula_sum 'C6 H12 Cl2 Pt S3'
_chemical_formula_weight 446.33
_chemical_name_systematic
;
 ?
;
_space_group_IT_number 19
_symmetry_cell_setting orthorhombic
_symmetry_space_group_name_Hall 'P 2ac 2ab'
_symmetry_space_group_name_H-M 'P 21 21 21'
_atom_sites_solution_hydrogens geom
_atom_sites_solution_primary isomor
_audit_creation_method SHELXL97
_cell_angle_alpha 90.00
_cell_angle_beta 90.00
_cell_angle_gamma 90.00
_cell_formula_units_Z 4
_cell_length_a 7.5480(13)
_cell_length_b 12.196(3)
_cell_length_c 12.234(4)
_cell_measurement_pressure 300000
_cell_measurement_reflns_used 3203
_cell_measurement_temperature 296(2)
_cell_measurement_theta_max 29.2726
_cell_measurement_theta_min 1.6138
_cell_volume 1126.2(5)
_computing_cell_refinement
;
CrysAlisPro, Oxford Diffraction Ltd.,
Version 1.171.34.9 (release 08-12-2009 CrysAlis171 .NET)
(compiled Dec  8 2009,17:31:18)
;
_computing_data_collection
;
CrysAlisPro, Oxford Diffraction Ltd.,
Version 1.171.34.9 (release 08-12-2009 CrysAlis171 .NET)
(compiled Dec  8 2009,17:31:18)
;
_computing_data_reduction
;
CrysAlisPro, Oxford Diffraction Ltd.,
Version 1.171.34.9 (release 08-12-2009 CrysAlis171 .NET)
(compiled Dec  8 2009,17:31:18)
;
_computing_structure_refinement 'SHELXL97 (Sheldrick, 2008)'
_diffrn_ambient_temperature 296(2)
_diffrn_measured_fraction_theta_full 0.441
_diffrn_measured_fraction_theta_max 0.394
_diffrn_measurement_device_type 'Rigaku 724 CCD area detector on Crystal Logic 4-circle kappa goniometer'
_diffrn_measurement_method omega
_diffrn_radiation_monochromator 'silicon double crystal'
_diffrn_radiation_source 'Diamond Light Source Beamline I19'
_diffrn_radiation_type synchrotron
_diffrn_radiation_wavelength 0.6889
_diffrn_reflns_av_R_equivalents 0.066
_diffrn_reflns_av_sigmaI/netI 0.068
_diffrn_reflns_limit_h_max 10
_diffrn_reflns_limit_h_min -9
_diffrn_reflns_limit_k_max 15
_diffrn_reflns_limit_k_min -17
_diffrn_reflns_limit_l_max 6
_diffrn_reflns_limit_l_min -6
_diffrn_reflns_number 4335
_diffrn_reflns_theta_full 27.50
_diffrn_reflns_theta_max 29.34
_diffrn_reflns_theta_min 3.07
_exptl_absorpt_coefficient_mu 13.436
_exptl_absorpt_correction_T_max 1.0000
_exptl_absorpt_correction_T_min 0.70422
_exptl_absorpt_correction_type multi-scan
_exptl_absorpt_process_details
;
CrysAlisPro, Oxford Diffraction Ltd.,
Version 1.171.34.9 (release 08-12-2009 CrysAlis171 .NET)
(compiled Dec  8 2009,17:31:18)
Empirical absorption correction using spherical harmonics,
implemented in SCALE3 ABSPACK scaling algorithm.
;
_exptl_crystal_colour Orange
_exptl_crystal_density_diffrn 2.632
_exptl_crystal_density_method 'not measured'
_exptl_crystal_description Block
_exptl_crystal_F_000 832
_exptl_crystal_size_max 0.07
_exptl_crystal_size_mid 0.04
_exptl_crystal_size_min 0.03
_refine_diff_density_max 0.76
_refine_diff_density_min -0.76
_refine_ls_abs_structure_details 'Flack H D (1983), Acta Cryst. A39, 876-881'
_refine_ls_abs_structure_Flack 0.01(2)
_refine_ls_extinction_method none
_refine_ls_goodness_of_fit_ref 0.695
_refine_ls_hydrogen_treatment constr
_refine_ls_matrix_type full
_refine_ls_number_parameters 109
_refine_ls_number_reflns 1197
_refine_ls_number_restraints 102
_refine_ls_restrained_S_all 0.680
_refine_ls_R_factor_all 0.0354
_refine_ls_R_factor_gt 0.0295
_refine_ls_shift/su_max 0.000
_refine_ls_shift/su_mean 0.000
_refine_ls_structure_factor_coef Fsqd
_refine_ls_weighting_details 'calc w=1/[\s^2^(Fo^2^)+(0.100P)^2^] where P=(Fo^2^+2Fc^2^)/3'
_refine_ls_weighting_scheme calc
_refine_ls_wR_factor_gt 0.0833
_refine_ls_wR_factor_ref 0.0955
_reflns_number_gt 1100
_reflns_number_total 1197
_reflns_threshold_expression >2sigma(I)
_cod_data_source_file xk5015sup1.cif
_cod_data_source_block cmpd_2_3.0_kbar
_cod_database_code 2105884
_cod_database_fobs_code 2105884

loop_
_symmetry_equiv_pos_as_xyz
'x, y, z'
'-x+1/2, -y, z+1/2'
'-x, y+1/2, -z+1/2'
'x+1/2, -y+1/2, -z'

loop_
_atom_site_type_symbol
_atom_site_label
_atom_site_fract_x
_atom_site_fract_y
_atom_site_fract_z
_atom_site_U_iso_or_equiv
_atom_site_adp_type
_atom_site_calc_flag
_atom_site_refinement_flags
_atom_site_occupancy
_atom_site_symmetry_multiplicity
Pt Pt1 0.94176(5) 0.12508(3) 0.61769(8) 0.0311(5) Uani d U 1 1
Cl Cl1 0.7932(5) 0.2285(2) 0.7503(8) 0.0539(19) Uani d U 1 1
Cl Cl2 1.1701(5) 0.0806(3) 0.7385(9) 0.059(2) Uani d U 1 1
S S1 0.7199(4) -0.1036(2) 0.5954(6) 0.033(2) Uani d DU 1 1
C C2 0.5812(15) -0.0390(7) 0.4920(14) 0.033(3) Uani d DU 1 1
H H2A 0.6354 -0.0512 0.4211 0.039 Uiso calc R 1 1
H H2B 0.4673 -0.0758 0.4916 0.039 Uiso calc R 1 1
C C3 0.5492(12) 0.0831(6) 0.505(2) 0.035(3) Uani d DU 1 1
H H3B 0.4918 0.0940 0.5753 0.042 Uiso calc R 1 1
H H3A 0.4651 0.1051 0.4494 0.042 Uiso calc R 1 1
S S4 0.7348(3) 0.17703(19) 0.4985(6) 0.0319(15) Uani d DU 1 1
C C5 0.8345(16) 0.1514(8) 0.3655(11) 0.041(2) Uani d DU 1 1
H H5A 0.7404 0.1425 0.3122 0.049 Uiso calc R 1 1
H H5B 0.9027 0.2155 0.3445 0.049 Uiso calc R 1 1
C C6 0.9553(15) 0.0509(8) 0.3599(12) 0.040(2) Uani d DU 1 1
H H6A 1.0331 0.0573 0.2971 0.048 Uiso calc R 1 1
H H6B 0.8837 -0.0145 0.3504 0.048 Uiso calc R 1 1
S S7 1.0884(4) 0.03708(19) 0.4836(6) 0.0339(15) Uani d DU 1 1
C C8 1.0769(13) -0.1073(6) 0.520(2) 0.037(3) Uani d DU 1 1
H H8B 1.1562 -0.1470 0.4722 0.045 Uiso calc R 1 1
H H8A 1.1234 -0.1148 0.5939 0.045 Uiso calc R 1 1
C C9 0.8999(12) -0.1639(7) 0.5171(16) 0.032(3) Uani d DU 1 1
H H9B 0.9164 -0.2385 0.5424 0.038 Uiso calc R 1 1
H H9A 0.8625 -0.1679 0.4413 0.038 Uiso calc R 1 1

loop_
_atom_site_aniso_label
_atom_site_aniso_U_11
_atom_site_aniso_U_22
_atom_site_aniso_U_33
_atom_site_aniso_U_12
_atom_site_aniso_U_13
_atom_site_aniso_U_23
Pt1 0.0279(2) 0.0242(2) 0.0412(15) -0.00169(13) -0.0034(3) 0.0010(3)
Cl1 0.072(2) 0.0485(15) 0.041(6) 0.0121(14) 0.007(4) -0.012(2)
Cl2 0.0493(17) 0.0656(18) 0.062(7) 0.0051(14) -0.027(3) 0.007(3)
S1 0.0422(15) 0.0371(12) 0.019(8) -0.0015(10) 0.007(2) 0.0057(16)
C2 0.029(4) 0.037(3) 0.032(9) -0.001(3) -0.006(5) -0.002(5)
C3 0.030(4) 0.038(3) 0.036(9) 0.003(3) -0.009(4) 0.000(5)
S4 0.0286(12) 0.0296(10) 0.037(5) 0.0081(9) -0.002(2) 0.0006(18)
C5 0.046(5) 0.039(4) 0.038(4) 0.014(3) 0.004(4) 0.003(5)
C6 0.046(5) 0.032(4) 0.043(5) 0.009(3) 0.003(5) -0.005(4)
S7 0.0215(11) 0.0308(11) 0.049(5) 0.0012(8) 0.0048(19) 0.0013(17)
C8 0.034(3) 0.032(3) 0.046(8) 0.005(3) 0.004(5) -0.003(4)
C9 0.035(3) 0.029(3) 0.032(9) 0.003(3) -0.001(5) -0.006(4)

loop_
_atom_type_symbol
_atom_type_description
_atom_type_scat_dispersion_real
_atom_type_scat_dispersion_imag
_atom_type_scat_source
C C 0.0033 0.0016 'International Tables Vol C Tables 4.2.6.8 and 6.1.1.4'
H H 0.0000 0.0000 'International Tables Vol C Tables 4.2.6.8 and 6.1.1.4'
S S 0.1246 0.1234 'International Tables Vol C Tables 4.2.6.8 and 6.1.1.4'
Cl Cl 0.1484 0.1585 'International Tables Vol C Tables 4.2.6.8 and 6.1.1.4'
Pt Pt -1.7033 8.3905 'International Tables Vol C Tables 4.2.6.8 and 6.1.1.4'

loop_
_geom_angle_atom_site_label_1
_geom_angle_atom_site_label_2
_geom_angle_atom_site_label_3
_geom_angle_site_symmetry_3
_geom_angle
S4 Pt1 S7 . 90.2(2)
S4 Pt1 Cl2 . 176.14(16)
S7 Pt1 Cl2 . 89.3(2)
S4 Pt1 Cl1 . 88.0(2)
S7 Pt1 Cl1 . 175.85(19)
Cl2 Pt1 Cl1 . 92.3(3)
S4 Pt1 S1 . 80.14(13)
S7 Pt1 S1 . 77.53(12)
Cl2 Pt1 S1 . 103.47(14)
Cl1 Pt1 S1 . 105.79(14)
S4 Pt1 S4 4_556 88.94(4)
S7 Pt1 S4 4_556 74.19(11)
Cl2 Pt1 S4 4_556 87.23(17)
Cl1 Pt1 S4 4_556 102.04(13)
S1 Pt1 S4 4_556 149.59(16)
C9 S1 C2 . 103.8(8)
C9 S1 Pt1 . 90.4(3)
C2 S1 Pt1 . 89.1(3)
C3 C2 S1 . 116.2(11)
C3 C2 H2A . 108.2
S1 C2 H2A . 108.2
C3 C2 H2B . 108.2
S1 C2 H2B . 108.2
H2A C2 H2B . 107.4
C2 C3 S4 . 119.5(7)
C2 C3 H3B . 107.4
S4 C3 H3B . 107.4
C2 C3 H3A . 107.4
S4 C3 H3A . 107.4
H3B C3 H3A . 107.0
C3 S4 C5 . 104.6(9)
C3 S4 Pt1 . 109.4(7)
C5 S4 Pt1 . 104.3(4)
C6 C5 S4 . 115.1(9)
C6 C5 H5A . 108.5
S4 C5 H5A . 108.5
C6 C5 H5B . 108.5
S4 C5 H5B . 108.5
H5A C5 H5B . 107.5
C5 C6 S7 . 111.4(9)
C5 C6 H6A . 109.3
S7 C6 H6A . 109.3
C5 C6 H6B . 109.3
S7 C6 H6B . 109.3
H6A C6 H6B . 108.0
C8 S7 C6 . 105.6(8)
C8 S7 Pt1 . 105.0(8)
C6 S7 Pt1 . 106.9(4)
C9 C8 S7 . 118.6(8)
C9 C8 H8B . 107.7
S7 C8 H8B . 107.7
C9 C8 H8A . 107.7
S7 C8 H8A . 107.7
H8B C8 H8A . 107.1
C8 C9 S1 . 117.6(10)
C8 C9 H9B . 107.9
S1 C9 H9B . 107.9
C8 C9 H9A . 107.9
S1 C9 H9A . 107.9
H9B C9 H9A . 107.2

loop_
_geom_bond_atom_site_label_1
_geom_bond_atom_site_label_2
_geom_bond_site_symmetry_2
_geom_bond_distance
Pt1 S4 . 2.229(5)
Pt1 S7 . 2.251(6)
Pt1 Cl2 . 2.334(7)
Pt1 Cl1 . 2.340(7)
Pt1 S1 . 3.264(3)
Pt1 S4 4_556 3.569(4)
S1 C9 . 1.818(9)
S1 C2 . 1.821(9)
C2 C3 . 1.518(8)
C2 H2A . 0.9700
C2 H2B . 0.9700
C3 S4 . 1.811(7)
C3 H3B . 0.9700
C3 H3A . 0.9700
S4 C5 . 1.820(10)
C5 C6 . 1.530(8)
C5 H5A . 0.9700
C5 H5B . 0.9700
C6 S7 . 1.824(10)
C6 H6A . 0.9700
C6 H6B . 0.9700
S7 C8 . 1.820(8)
C8 C9 . 1.504(8)
C8 H8B . 0.9700
C8 H8A . 0.9700
C9 H9B . 0.9700
C9 H9A . 0.9700

loop_
_geom_torsion_atom_site_label_1
_geom_torsion_atom_site_label_2
_geom_torsion_atom_site_label_3
_geom_torsion_atom_site_label_4
_geom_torsion
C9 S1 C2 C3 -122.4(11)
S1 C2 C3 S4 63(2)
C2 C3 S4 C5 57(2)
C3 S4 C5 C6 -80.1(10)
S4 C5 C6 S7 -39.2(11)
C5 C6 S7 C8 135.4(9)
C6 S7 C8 C9 -45(2)
S7 C8 C9 S1 -55(2)
C2 S1 C9 C8 104.9(15)
